data_2219585
loop_
_publ_author_name
'Hao, Lujiang'
'Mu, Chunhua'
'Kong, Binbin'

_publ_section_title
;<i>catena</i>-Poly[[[triaquacopper(II)]-\m-pyridine-2,3-dicarboxylato-\k^3^<i>N</i>,<i>O</i>^2^:<i>O</i>^3^]
 monohydrate]
;
_journal_coeditor_code HB2747
_journal_issue 10
_journal_name_full 'Acta Crystallographica Section E'
_journal_page_first m1229
_journal_paper_doi 10.1107/S1600536808025439
_journal_volume 64
_journal_year 2008
_chemical_formula_iupac '[Cu (C7 H3 N O4) (H2 O)3], H2 O'
_chemical_formula_moiety 'C7 H9 Cu N O7, H2 O'
_chemical_formula_sum 'C7 H11 Cu N O8'
_chemical_formula_weight 300.71
_chemical_name_systematic
;
<i>catena</i>-Poly[[[triaquacopper(II)]-\m-pyridine-2,3-dicarboxylato-
\k^3^N,O^2^:O^3^] monohydrate]
;
_space_group_IT_number 9
_symmetry_cell_setting monoclinic
_symmetry_space_group_name_Hall 'C -2yc'
_symmetry_space_group_name_H-M 'C 1 c 1'
_atom_sites_solution_hydrogens mixed
_atom_sites_solution_primary direct
_atom_sites_solution_secondary difmap
_audit_creation_method SHELXL-97
_cell_angle_alpha 90.00
_cell_angle_beta 114.486(10)
_cell_angle_gamma 90.00
_cell_formula_units_Z 4
_cell_length_a 8.513(3)
_cell_length_b 17.983(3)
_cell_length_c 7.493(3)
_cell_measurement_reflns_used 2692
_cell_measurement_temperature 296(2)
_cell_measurement_theta_max 28.13
_cell_measurement_theta_min 2.88
_cell_volume 1043.9(6)
_computing_cell_refinement 'SAINT-Plus (Bruker, 2004)'
_computing_data_collection 'APEX2 (Bruker, 2004)'
_computing_data_reduction 'SAINT-Plus (Bruker, 2004'
_computing_molecular_graphics 'SHELXTL (Sheldrick, 2008)'
_computing_publication_material 'SHELXTL (Sheldrick, 2008)'
_computing_structure_refinement 'SHELXL97 (Sheldrick, 2008)'
_computing_structure_solution 'SHELXS97 (Sheldrick, 2008)'
_diffrn_ambient_temperature 296(2)
_diffrn_measured_fraction_theta_full 0.989
_diffrn_measured_fraction_theta_max 0.989
_diffrn_measurement_device_type 'Bruker APEXII CCD'
_diffrn_measurement_method \w
_diffrn_radiation_monochromator graphite
_diffrn_radiation_source 'fine-focus sealed tube'
_diffrn_radiation_type MoK\a
_diffrn_radiation_wavelength 0.71073
_diffrn_reflns_av_R_equivalents 0.0277
_diffrn_reflns_av_sigmaI/netI 0.0414
_diffrn_reflns_limit_h_max 10
_diffrn_reflns_limit_h_min -10
_diffrn_reflns_limit_k_max 22
_diffrn_reflns_limit_k_min -22
_diffrn_reflns_limit_l_max 9
_diffrn_reflns_limit_l_min -4
_diffrn_reflns_number 2686
_diffrn_reflns_theta_full 25.99
_diffrn_reflns_theta_max 25.99
_diffrn_reflns_theta_min 2.86
_diffrn_standards_decay_% 0
_diffrn_standards_interval_count 0
_diffrn_standards_interval_time 0
_diffrn_standards_number 0
_exptl_absorpt_coefficient_mu 2.126
_exptl_absorpt_correction_T_max 0.652
_exptl_absorpt_correction_T_min 0.484
_exptl_absorpt_correction_type multi-scan
_exptl_absorpt_process_details '(SADABS; Bruker, 2004)'
_exptl_crystal_colour blue
_exptl_crystal_density_diffrn 1.913
_exptl_crystal_density_method 'not measured'
_exptl_crystal_description block
_exptl_crystal_F_000 612
_exptl_crystal_size_max 0.40
_exptl_crystal_size_mid 0.28
_exptl_crystal_size_min 0.22
_refine_diff_density_max 0.606
_refine_diff_density_min -0.600
_refine_ls_abs_structure_details 'Flack (1983), 290 Friedel pairs'
_refine_ls_abs_structure_Flack 0.05(3)
_refine_ls_extinction_coef 0.018(2)
_refine_ls_extinction_expression Fc^*^=kFc[1+0.001xFc^2^\l^3^/sin(2\q)]^-1/4^
_refine_ls_extinction_method 'SHELXL97 (Sheldrick, 2008)'
_refine_ls_goodness_of_fit_ref 1.000
_refine_ls_hydrogen_treatment mixed
_refine_ls_matrix_type full
_refine_ls_number_parameters 180
_refine_ls_number_reflns 1322
_refine_ls_number_restraints 14
_refine_ls_restrained_S_all 0.995
_refine_ls_R_factor_all 0.0299
_refine_ls_R_factor_gt 0.0297
_refine_ls_shift/su_max 0.000
_refine_ls_shift/su_mean 0.000
_refine_ls_structure_factor_coef Fsqd
_refine_ls_weighting_details 'calc w=1/[\s^2^(Fo^2^)+(0.079P)^2^+0.0702P] where P=(Fo^2^+2Fc^2^)/3'
_refine_ls_weighting_scheme calc
_refine_ls_wR_factor_gt 0.0893
_refine_ls_wR_factor_ref 0.0894
_reflns_number_gt 1310
_reflns_number_total 1322
_reflns_threshold_expression I>2\s(I)
_cod_data_source_file hb2747.cif
_cod_data_source_block I
_cod_depositor_comments
;
The following automatic conversions were performed:
'_symmetry_cell_setting' value 'Monoclinic' changed to 'monoclinic'
according to '/home/saulius/struct/CIF-dictionaries/cif_core.dic'
dictionary named 'cif_core.dic' version 2.4.1 from 2010-06-29.

Automatic conversion script
Id: cif_fix_enum 1527 2010-12-29 10:47:43Z saulius 

The following automatic conversions were performed:

'_symmetry_cell_setting' value 'Monoclinic' changed to 'monoclinic'
according to /home/saulius/struct/CIF-dictionaries/cif_core.dic
dictionary named 'cif_core.dic' version 2.4.1 from 2010-06-29.

Automatic conversion script
Id: cif_fix_values 1715 2011-07-08 13:25:40Z adriana 

The following automatic conversions were performed:

'_atom_sites_solution_hydrogens' value 'difmap and geom' was changed
to 'mixed'.

Automatic conversion script
Id: cif_fix_values 6452 2018-10-05 10:23:21Z andrius 
;
_cod_original_sg_symbol_H-M 'C c'
_cod_database_code 2219585
_cod_database_fobs_code 2219585

loop_
_symmetry_equiv_pos_as_xyz
'x, y, z'
'x, -y, z+1/2'
'x+1/2, y+1/2, z'
'x+1/2, -y+1/2, z+1/2'

loop_
_atom_site_type_symbol
_atom_site_label
_atom_site_fract_x
_atom_site_fract_y
_atom_site_fract_z
_atom_site_U_iso_or_equiv
_atom_site_adp_type
_atom_site_calc_flag
_atom_site_refinement_flags
_atom_site_occupancy
Cu Cu1 0.00453(5) 0.118674(19) 0.25189(5) 0.0226(2) Uani d . 1
C C1 -0.1893(6) 0.1125(2) -0.2173(8) 0.0257(10) Uani d . 1
C C2 0.0162(7) 0.2776(2) 0.2417(8) 0.0261(9) Uani d . 1
C C3 0.1909(5) 0.2542(2) 0.2398(6) 0.0220(8) Uani d . 1
C C4 0.3188(5) 0.3044(2) 0.2468(6) 0.0224(8) Uani d . 1
C C5 0.4612(5) 0.2816(2) 0.2256(6) 0.0222(9) Uani d . 1
H H5 0.5443 0.3154 0.2266 0.027 Uiso calc R 1
C C6 0.4781(6) 0.2094(3) 0.2034(7) 0.0325(10) Uani d . 1
H H6 0.5747 0.1922 0.1878 0.039 Uiso calc R 1
C C7 0.3554(7) 0.1592(3) 0.2028(8) 0.0350(10) Uani d . 1
H H7 0.3719 0.1088 0.1890 0.042 Uiso calc R 1
N N1 0.2118(5) 0.18178(19) 0.2218(6) 0.0262(7) Uani d . 1
O O1 -0.1400(5) 0.0911(2) -0.0470(5) 0.0356(8) Uani d . 1
O O2 -0.2392(5) 0.07157(19) -0.3667(5) 0.0363(7) Uani d . 1
O O3 -0.0834(4) 0.22671(17) 0.2399(6) 0.0323(7) Uani d . 1
O O4 -0.0130(6) 0.34452(16) 0.2387(9) 0.0401(8) Uani d . 1
O O5 0.1420(5) 0.12328(17) 0.5699(7) 0.0311(9) Uani d D 1
O O6 0.1266(5) 0.01799(18) 0.2664(7) 0.0427(9) Uani d D 1
O O7 -0.2021(4) 0.07356(18) 0.2898(5) 0.0309(7) Uani d D 1
O O8 0.4601(7) -0.0181(3) 0.4257(10) 0.0777(18) Uani d D 1
H H1W 0.553(6) -0.004(6) 0.515(11) 0.093 Uiso d D 1
H H2W 0.377(7) -0.006(6) 0.451(14) 0.093 Uiso d D 1
H H4W 0.105(10) 0.080(2) 0.551(16) 0.093 Uiso d D 1
H H5W 0.092(12) -0.008(5) 0.167(10) 0.093 Uiso d D 1
H H6W 0.229(5) 0.011(5) 0.340(12) 0.093 Uiso d D 1
H H7W -0.214(15) 0.067(5) 0.393(9) 0.093 Uiso d D 1
H H8W -0.195(16) 0.034(3) 0.238(13) 0.093 Uiso d D 1
H H3W 0.248(3) 0.126(4) 0.620(19) 0.093 Uiso d D 1

loop_
_atom_site_aniso_label
_atom_site_aniso_U_11
_atom_site_aniso_U_22
_atom_site_aniso_U_33
_atom_site_aniso_U_12
_atom_site_aniso_U_13
_atom_site_aniso_U_23
Cu1 0.0221(3) 0.0153(3) 0.0307(3) -0.0014(2) 0.0111(2) 0.0008(2)
C1 0.024(2) 0.021(2) 0.033(3) 0.0026(14) 0.013(2) 0.0011(15)
C2 0.0229(19) 0.0210(17) 0.0315(18) 0.0045(18) 0.0084(15) -0.0004(19)
C3 0.0223(19) 0.0198(18) 0.0229(18) 0.0031(15) 0.0083(15) 0.0014(14)
C4 0.0208(18) 0.0218(19) 0.0220(17) 0.0000(14) 0.0064(15) 0.0016(15)
C5 0.026(2) 0.0141(17) 0.032(2) 0.0009(13) 0.017(2) 0.0013(15)
C6 0.034(3) 0.027(2) 0.042(3) 0.0042(18) 0.022(2) 0.0008(16)
C7 0.045(3) 0.0219(18) 0.044(2) 0.0067(19) 0.025(2) 0.0011(18)
N1 0.0284(18) 0.0215(16) 0.0293(17) 0.0018(14) 0.0125(15) -0.0001(14)
O1 0.0475(19) 0.0275(18) 0.0292(16) -0.0008(15) 0.0133(15) 0.0000(14)
O2 0.055(2) 0.0236(14) 0.0343(16) -0.0049(14) 0.0230(16) -0.0069(13)
O3 0.0226(17) 0.0253(16) 0.0519(19) 0.0004(12) 0.0185(14) 0.0011(14)
O4 0.0274(17) 0.0214(15) 0.073(2) 0.0041(14) 0.0220(17) -0.0029(19)
O5 0.0266(16) 0.0281(19) 0.033(2) -0.0011(11) 0.0062(16) -0.0014(12)
O6 0.0362(17) 0.0247(16) 0.056(2) 0.0078(15) 0.0077(15) -0.0088(16)
O7 0.0313(16) 0.0262(15) 0.0355(16) -0.0074(13) 0.0142(14) -0.0040(14)
O8 0.035(2) 0.054(3) 0.108(4) 0.0047(18) -0.006(3) -0.023(3)

loop_
_atom_type_symbol
_atom_type_description
_atom_type_scat_dispersion_real
_atom_type_scat_dispersion_imag
_atom_type_scat_source
C C 0.0033 0.0016 'International Tables Vol C Tables 4.2.6.8 and 6.1.1.4'
H H 0.0000 0.0000 'International Tables Vol C Tables 4.2.6.8 and 6.1.1.4'
N N 0.0061 0.0033 'International Tables Vol C Tables 4.2.6.8 and 6.1.1.4'
O O 0.0106 0.0060 'International Tables Vol C Tables 4.2.6.8 and 6.1.1.4'
Cu Cu 0.3201 1.2651 'International Tables Vol C Tables 4.2.6.8 and 6.1.1.4'

loop_
_geom_angle_atom_site_label_1
_geom_angle_atom_site_label_2
_geom_angle_atom_site_label_3
_geom_angle_site_symmetry_3
_geom_angle
O7 Cu1 O6 . 95.00(16)
O7 Cu1 O3 . 93.52(13)
O6 Cu1 O3 . 171.34(14)
O7 Cu1 O1 . 84.19(14)
O6 Cu1 O1 . 84.83(16)
O3 Cu1 O1 . 97.60(15)
O7 Cu1 O5 . 88.09(15)
O6 Cu1 O5 . 86.87(16)
O3 Cu1 O5 . 91.87(14)
O1 Cu1 O5 . 168.12(14)
O7 Cu1 N1 . 171.80(13)
O6 Cu1 N1 . 92.89(17)
O3 Cu1 N1 . 78.54(13)
O1 Cu1 N1 . 98.75(15)
O5 Cu1 N1 . 90.13(15)
O1 C1 O2 . 125.8(4)
O1 C1 C4 4_454 118.0(4)
O2 C1 C4 4_454 116.1(4)
O4 C2 O3 . 126.1(5)
O4 C2 C3 . 117.0(5)
O3 C2 C3 . 116.8(4)
N1 C3 C4 . 120.1(4)
N1 C3 C2 . 115.9(4)
C4 C3 C2 . 123.9(4)
C5 C4 C3 . 121.5(4)
C5 C4 C1 4 115.3(4)
C3 C4 C1 4 123.2(4)
C6 C5 C4 . 117.5(4)
C6 C5 H5 . 121.2
C4 C5 H5 . 121.2
C5 C6 C7 . 121.3(5)
C5 C6 H6 . 119.3
C7 C6 H6 . 119.3
N1 C7 C6 . 121.4(4)
N1 C7 H7 . 119.3
C6 C7 H7 . 119.3
C3 N1 C7 . 118.0(4)
C3 N1 Cu1 . 110.5(3)
C7 N1 Cu1 . 131.3(3)
C1 O1 Cu1 . 145.4(3)
C2 O3 Cu1 . 117.2(3)
Cu1 O5 H4W . 77(8)
Cu1 O5 H3W . 119(10)
H4W O5 H3W . 114(4)
Cu1 O6 H5W . 118(7)
Cu1 O6 H6W . 122(7)
H5W O6 H6W . 114(9)
Cu1 O7 H7W . 129(8)
Cu1 O7 H8W . 92(8)
H7W O7 H8W . 112(9)
H1W O8 H2W . 111(4)

loop_
_geom_bond_atom_site_label_1
_geom_bond_atom_site_label_2
_geom_bond_site_symmetry_2
_geom_bond_distance
_geom_bond_publ_flag
Cu1 O7 . 2.061(3) y
Cu1 O6 . 2.068(3) y
Cu1 O3 . 2.071(3) y
Cu1 O1 . 2.119(4) y
Cu1 O5 . 2.178(5) y
Cu1 N1 . 2.187(4) y
C1 O1 . 1.228(7) ?
C1 O2 . 1.258(6) ?
C1 C4 4_454 1.525(5) ?
C2 O4 . 1.227(5) ?
C2 O3 . 1.244(6) ?
C2 C3 . 1.552(6) ?
C3 N1 . 1.328(5) ?
C3 C4 . 1.399(6) ?
C4 C5 . 1.349(6) ?
C4 C1 4 1.525(5) ?
C5 C6 . 1.325(6) ?
C5 H5 . 0.9300 ?
C6 C7 . 1.379(7) ?
C6 H6 . 0.9300 ?
C7 N1 . 1.350(6) ?
C7 H7 . 0.9300 ?
O5 H4W . 0.82(2) ?
O5 H3W . 0.82(9) ?
O6 H5W . 0.82(7) ?
O6 H6W . 0.83(7) ?
O7 H7W . 0.83(8) ?
O7 H8W . 0.83(8) ?
O8 H1W . 0.84(8) ?
O8 H2W . 0.83(8) ?

loop_
_geom_hbond_atom_site_label_D
_geom_hbond_atom_site_label_H
_geom_hbond_atom_site_label_A
_geom_hbond_site_symmetry_A
_geom_hbond_distance_DH
_geom_hbond_distance_HA
_geom_hbond_distance_DA
_geom_hbond_angle_DHA
O5 H3W O4 4 0.82(9) 1.93(8) 2.735(6) 167(8)
O5 H4W O6 2 0.82(2) 2.35(8) 2.966(5) 132(10)
O6 H5W O5 2_554 0.82(7) 2.29(7) 2.966(5) 140(9)
O7 H7W O2 1_556 0.83(8) 1.90(9) 2.720(5) 169(8)
O7 H8W O2 2 0.83(8) 2.03(4) 2.825(5) 162(11)
